data_1525847
loop_
_publ_author_name
'Dammak, M.'
'Mhiri, T.'
'Jaud, J.'
'Savariault, J.M.'

_publ_section_title
;
 Structural study of the two new cesium sulfate and selenate tellurate Cs2
 S O4 * Te (O H)6 and Cs2 Se O4 * Te (O H)6
;
_journal_name_full 'International Journal of Inorganic Materials'
_journal_page_first 861
_journal_page_last 873
_journal_volume 3
_journal_year 2001
_chemical_formula_sum 'Cs2 H6 O10 Te'
_chemical_name_systematic '(Cs2 (Se O4)) (Te (O H)6)'
_space_group_IT_number 14
_symmetry_space_group_name_Hall '-P 2ybc'
_symmetry_space_group_name_H-M 'P 1 21/c 1'
_cell_angle_alpha 90
_cell_angle_beta 111.16
_cell_angle_gamma 90
_cell_formula_units_Z 4
_cell_length_a 12.817
_cell_length_b 7.519
_cell_length_c 12.432
_cell_volume 1117.305
_citation_journal_id_ASTM IJIMCR
_cod_data_source_file Dammak_IJIMCR_2001_1054.cif
_cod_data_source_block Cs2H6O10Te1
_cod_original_formula_sum 'Cs2 H6 O10 Te1'
_cod_database_code 1525847

loop_
_symmetry_equiv_pos_as_xyz
x,y,z
-x,y+1/2,-z+1/2
-x,-y,-z
x,-y-1/2,z-1/2

loop_
_atom_site_label
_atom_site_type_symbol
_atom_site_fract_x
_atom_site_fract_y
_atom_site_fract_z
_atom_site_occupancy
_atom_site_U_iso_or_equiv
O8 O-2 0.5839 0.8802 0.4222 1 0.0
H4 H+1 0.627 0.9604 0.392 1 0.0
Te2 Te+6 0.5 0 0.5 1 0.0
O1 O-2 0.2206 0.2887 0.2254 1 0.0
H2 H+1 0.88 0.3 0.3529 1 0.0
Cs2 Cs+1 0.3666 -0.00762 0.14091 1 0.0
Te1 Te+6 0 0 0 1 0.0
O3 O-2 0.2828 0.5873 0.1462 1 0.0
O9 O-2 0.4733 0.1929 0.3925 1 0.0
H3 H+1 0.0921 0.24 0.1212 1 0.0
O2 O-2 0.3533 0.5192 0.3735 1 0.0
O10 O-2 0.3651 0.8872 0.4008 1 0.0
O5 O-2 0.888 -0.0609 0.0614 1 0.0
O4 O-2 0.1386 0.6073 0.2542 1 0.0
H6 H+1 0.3803 0.7769 0.4031 1 0.0
H1 H+1 0.8968 0.04 0.1042 1 0.0
O7 O-2 0.0172 0.2331 0.0646 1 0.0
Cs1 Cs+1 0.86792 0.52935 0.11339 1 0.0
O6 O-2 0.1161 -0.08 0.1358 1 0.0
H5 H+1 0.5828 0.7772 0.108 1 0.0
